data_7714129
loop_
_publ_author_name
'Gitlina, Anastasiia Yu.'
'Petrovskii, Stanislav'
'Luginin, Maksim'
'Melnikov, Alexei S.'
'Rychagova, Elena A.'
'Ketkov, Sergey Yu.'
'Grachova, Elena V.'

_publ_section_title
;
 X/Y Platinum(II) complexes: some features of supramolecular assembly via
 halogen bonding
;
_journal_name_full 'Dalton Transactions'
_journal_paper_doi 10.1039/D3DT02970K
_journal_year 2023
_chemical_formula_moiety 'C22 H16 Cl I N2 O2 Pt'
_chemical_formula_sum 'C22 H16 Cl I N2 O2 Pt'
_chemical_formula_weight 697.81
_space_group_crystal_system triclinic
_space_group_IT_number 2
_space_group_name_Hall '-P 1'
_space_group_name_H-M_alt 'P -1'
_atom_sites_solution_hydrogens geom
_atom_sites_solution_primary dual
_audit_creation_date 2023-08-18
_audit_creation_method
;
Olex2 1.5
(compiled 2023.03.06 svn.rbb2c1857 for OlexSys, GUI svn.r6748)
;
_audit_update_record
;
2023-08-18 deposited with the CCDC.	2023-10-06 downloaded from the CCDC.
;
_cell_angle_alpha 90
_cell_angle_beta 90
_cell_angle_gamma 99.172(3)
_cell_formula_units_Z 4
_cell_length_a 9.2830(6)
_cell_length_b 12.6518(8)
_cell_length_c 21.0436(15)
_cell_measurement_reflns_used 9495
_cell_measurement_temperature 297(2)
_cell_measurement_theta_max 37.76
_cell_measurement_theta_min 2.53
_cell_volume 2439.9(3)
_computing_molecular_graphics 'Olex2 1.5 (Dolomanov et al., 2009)'
_computing_publication_material 'Olex2 1.5 (Dolomanov et al., 2009)'
_computing_structure_refinement 'SHELXL 2014/7 (Sheldrick, 2015)'
_computing_structure_solution 'SHELXT 2014/5 (Sheldrick, 2014)'
_diffrn_ambient_temperature 297(2)
_diffrn_measured_fraction_theta_full 0.432
_diffrn_measured_fraction_theta_max 0.462
_diffrn_measurement_device_type 'Bruker APEX-II CCD'
_diffrn_measurement_method '\f and \w scans'
_diffrn_radiation_monochromator graphite
_diffrn_radiation_type MoK\a
_diffrn_radiation_wavelength 0.71073
_diffrn_reflns_av_R_equivalents 0.0322
_diffrn_reflns_av_unetI/netI 0.0428
_diffrn_reflns_Laue_measured_fraction_full 0.432
_diffrn_reflns_Laue_measured_fraction_max 0.462
_diffrn_reflns_limit_h_max 12
_diffrn_reflns_limit_h_min -12
_diffrn_reflns_limit_k_max 16
_diffrn_reflns_limit_k_min -16
_diffrn_reflns_limit_l_max 27
_diffrn_reflns_limit_l_min -27
_diffrn_reflns_number 16511
_diffrn_reflns_point_group_measured_fraction_full 0.432
_diffrn_reflns_point_group_measured_fraction_max 0.462
_diffrn_reflns_theta_full 25.242
_diffrn_reflns_theta_max 27.500
_diffrn_reflns_theta_min 2.424
_diffrn_source_current 30.0
_diffrn_source_power 1.5
_diffrn_source_voltage 50.0
_diffrn_standards_number 0
_exptl_absorpt_coefficient_mu 7.144
_exptl_absorpt_correction_T_max 0.182
_exptl_absorpt_correction_T_min 0.112
_exptl_absorpt_correction_type multi-scan
_exptl_absorpt_process_details 'SADABS (Sheldrick, 2008)'
_exptl_crystal_colour red
_exptl_crystal_colour_primary red
_exptl_crystal_density_diffrn 1.900
_exptl_crystal_description block
_exptl_crystal_F_000 1304
_exptl_crystal_size_max 0.783
_exptl_crystal_size_mid 0.557
_exptl_crystal_size_min 0.348
_refine_diff_density_max 3.657
_refine_diff_density_min -1.202
_refine_diff_density_rms 0.199
_refine_ls_extinction_method none
_refine_ls_goodness_of_fit_ref 1.013
_refine_ls_hydrogen_treatment constr
_refine_ls_matrix_type full
_refine_ls_number_parameters 519
_refine_ls_number_reflns 5166
_refine_ls_number_restraints 0
_refine_ls_restrained_S_all 1.013
_refine_ls_R_factor_all 0.0612
_refine_ls_R_factor_gt 0.0524
_refine_ls_shift/su_max 0.001
_refine_ls_shift/su_mean 0.000
_refine_ls_structure_factor_coef Fsqd
_refine_ls_weighting_details 'w=1/[\s^2^(Fo^2^)+(0.1133P)^2^] where P=(Fo^2^+2Fc^2^)/3'
_refine_ls_weighting_scheme calc
_refine_ls_wR_factor_gt 0.1386
_refine_ls_wR_factor_ref 0.1447
_reflns_Friedel_coverage 0.000
_reflns_number_gt 4327
_reflns_number_total 5166
_reflns_threshold_expression 'I > 2\s(I)'
_cod_data_source_file d3dt02970k3.cif
_cod_data_source_block xnfa
_cod_database_code 7714129
_shelx_shelxl_version_number 2014/7
_shelx_space_group_comment
;
The symmetry employed for this shelxl refinement is uniquely defined
by the following loop, which should always be used as a source of
symmetry information in preference to the above space-group names.
They are only intended as comments.
;
_shelx_estimated_absorpt_t_max 0.190
_shelx_estimated_absorpt_t_min 0.071
_olex2_refinement_description
;
1. Fixed Uiso
 At 1.2 times of:
  All C(H) groups
 At 1.5 times of:
  All C(H,H,H) groups
2. Uiso/Uaniso restraints and constraints
Uanis(C12B) = Uanis(C12A)
3.a Aromatic/amide H refined with riding coordinates:
 C14A(H14A), C4B(H4B), C11B(H11B), C7B(H7B), C13A(H13A), C6B(H6B), C9B(H9B),
 C8A(H8A), C10B(H10B), C13B(H13B), C10A(H10A), C11A(H11A), C5A(H5A), C9A(H9A),
 C7A(H7A), C5B(H5B), C8B(H8B), C1A(H1A), C14B(H14B), C2A(H2A), C2B(H2B),
 C3B(H3B), C1B(H1B), C3A(H3A), C4A(H4A), C6A(H6A)
3.b Idealised Me refined as rotating group:
 C12B(H12D,H12E,H12F), C12A(H12A,H12B,H12C)
;
_olex2_submission_special_instructions 'No special instructions were received'

loop_
_space_group_symop_operation_xyz
'x, y, z'
'-x, -y, -z'

loop_
_atom_site_label
_atom_site_type_symbol
_atom_site_fract_x
_atom_site_fract_y
_atom_site_fract_z
_atom_site_U_iso_or_equiv
_atom_site_adp_type
_atom_site_occupancy
_atom_site_site_symmetry_order
_atom_site_calc_flag
_atom_site_refinement_flags_posn
_atom_site_refinement_flags_adp
_atom_site_refinement_flags_occupancy
_atom_site_disorder_assembly
_atom_site_disorder_group
Pt1A Pt 0.85165(4) 0.77938(3) 0.74698(2) 0.02436(16) Uani 1 1 d . . . . .
Pt1B Pt 0.37466(5) 0.82318(3) 0.76713(2) 0.02492(16) Uani 1 1 d . . . . .
I1B I 0.22461(9) 1.03526(7) 0.47991(4) 0.0355(2) Uani 1 1 d . . . . .
I1A I 1.02437(12) 1.17917(8) 0.96860(6) 0.0477(3) Uani 1 1 d . . . . .
Cl1A Cl 0.8065(3) 0.9270(2) 0.67984(16) 0.0308(7) Uani 1 1 d . . . . .
Cl1B Cl 0.4393(3) 1.0023(2) 0.81154(17) 0.0334(7) Uani 1 1 d . . . . .
N2B N 0.3238(11) 0.8973(9) 0.6871(6) 0.032(3) Uani 1 1 d . . . . .
C14A C 0.8250(14) 1.0274(10) 0.8809(7) 0.030(3) Uani 1 1 d . . . . .
H14A H 0.7492 1.0573 0.8989 0.036 Uiso 1 1 calc R U . . .
C22A C 0.9713(14) 1.0598(9) 0.9007(6) 0.027(3) Uani 1 1 d . . . . .
C4B C 0.5652(17) 0.7291(13) 1.0075(8) 0.041(4) Uani 1 1 d . . . . .
H4B H 0.6169 0.6907 1.0347 0.049 Uiso 1 1 calc R U . . .
C11B C 0.1516(14) 0.9328(12) 0.6079(7) 0.035(3) Uani 1 1 d . . . . .
H11B H 0.0549 0.9293 0.5953 0.042 Uiso 1 1 calc R U . . .
N2A N 0.9007(12) 0.8937(8) 0.8117(6) 0.028(2) Uani 1 1 d . . . . .
C7B C 0.3656(18) 0.4834(11) 0.6663(7) 0.038(3) Uani 1 1 d . . . . .
H7B H 0.3727 0.4194 0.6457 0.046 Uiso 1 1 calc R U . . .
C13A C 0.7982(13) 0.9495(10) 0.8339(7) 0.029(3) Uani 1 1 d . . . . .
H13A H 0.7048 0.9350 0.8168 0.035 Uiso 1 1 calc R U . . .
C6B C 0.4410(17) 0.5103(11) 0.7235(8) 0.037(3) Uani 1 1 d . . . . .
H6B H 0.4989 0.4652 0.7421 0.044 Uiso 1 1 calc R U . . .
C21B C 0.3436(15) 0.6854(10) 0.7225(6) 0.030(3) Uani 1 1 d . . . . .
C21A C 0.9348(15) 0.6756(11) 0.8000(7) 0.032(3) Uani 1 1 d . . . . .
C15B C 0.4661(15) 0.7585(10) 0.9017(7) 0.037(4) Uani 1 1 d . . . . .
C9B C 0.2744(14) 0.6510(12) 0.6662(7) 0.036(3) Uani 1 1 d . . . . .
H9B H 0.2216 0.6967 0.6449 0.043 Uiso 1 1 calc R U . . .
C8A C 1.061(2) 0.6038(16) 0.8854(11) 0.077(9) Uani 1 1 d . . . . .
H8A H 1.0919 0.6094 0.9275 0.093 Uiso 1 1 calc R U . . .
C10B C 0.1866(16) 0.8876(13) 0.6646(7) 0.036(3) Uani 1 1 d . . . . .
H10B H 0.1118 0.8488 0.6884 0.043 Uiso 1 1 calc R U . . .
C13B C 0.4289(15) 0.9482(11) 0.6520(8) 0.040(4) Uani 1 1 d . . . . .
H13B H 0.5243 0.9545 0.6667 0.048 Uiso 1 1 calc R U . . .
N1A N 0.8229(12) 0.6543(9) 0.6855(6) 0.029(2) Uani 1 1 d . . . . .
C10A C 1.0358(14) 0.9274(10) 0.8335(7) 0.030(3) Uani 1 1 d . . . . .
H10A H 1.1094 0.8920 0.8184 0.036 Uiso 1 1 calc R U . . .
C19A C 0.8946(17) 0.5772(9) 0.6987(8) 0.035(3) Uani 1 1 d . . . . .
C11A C 1.0757(17) 1.0085(11) 0.8758(7) 0.039(4) Uani 1 1 d . . . . .
H11A H 1.1730 1.0284 0.8873 0.047 Uiso 1 1 calc R U . . .
C19B C 0.4789(14) 0.6410(9) 0.8147(6) 0.028(3) Uani 1 1 d . . . . .
C5A C 0.9147(17) 0.4937(11) 0.6555(8) 0.038(3) Uani 1 1 d . . . . .
H5A H 0.9729 0.4431 0.6665 0.046 Uiso 1 1 calc R U . . .
C9A C 0.9772(18) 0.6806(14) 0.8615(8) 0.043(4) Uani 1 1 d . . . . .
H9A H 0.9522 0.7336 0.8880 0.052 Uiso 1 1 calc R U . . .
C7A C 1.097(2) 0.5224(16) 0.8491(10) 0.056(5) Uani 1 1 d . . . . .
H7A H 1.1599 0.4777 0.8642 0.067 Uiso 1 1 calc R U . . .
C22B C 0.2605(15) 0.9814(10) 0.5715(8) 0.038(4) Uani 1 1 d . . . . .
C15A C 0.7398(17) 0.6442(9) 0.6303(7) 0.036(3) Uani 1 1 d . . . . .
C17A C 0.848(2) 0.4895(12) 0.5984(10) 0.048(4) Uani 1 1 d . . . . .
C16A C 0.7533(19) 0.5661(11) 0.5819(7) 0.039(4) Uani 1 1 d . . . . .
C5B C 0.5611(14) 0.5787(9) 0.8521(6) 0.029(3) Uani 1 1 d . . . . .
H5B H 0.5890 0.5177 0.8345 0.034 Uiso 1 1 calc R U . . .
C20A C 0.9613(16) 0.5853(11) 0.7640(7) 0.039(4) Uani 1 1 d . . . . .
C8B C 0.2804(17) 0.5539(13) 0.6410(7) 0.043(4) Uani 1 1 d . . . . .
H8B H 0.2249 0.5331 0.6050 0.051 Uiso 1 1 calc R U . . .
C1A C 0.6370(15) 0.7147(9) 0.6192(8) 0.037(4) Uani 1 1 d . . . . .
H1A H 0.6222 0.7650 0.6497 0.045 Uiso 1 1 calc R U . . .
C14B C 0.4041(14) 0.9920(10) 0.5954(8) 0.035(3) Uani 1 1 d . . . . .
H14B H 0.4813 1.0289 0.5721 0.041 Uiso 1 1 calc R U . . .
C2A C 0.5587(18) 0.7078(12) 0.5624(9) 0.052(5) Uani 1 1 d . . . . .
H2A H 0.4899 0.7529 0.5563 0.063 Uiso 1 1 calc R U . . .
C20B C 0.4245(14) 0.6081(9) 0.7510(7) 0.030(3) Uani 1 1 d . . . . .
C16B C 0.5473(13) 0.6971(10) 0.9420(6) 0.026(3) Uani 1 1 d . . . . .
C17B C 0.6004(14) 0.6058(10) 0.9132(6) 0.029(3) Uani 1 1 d . . . . .
C2B C 0.4211(19) 0.8695(12) 0.9922(8) 0.043(4) Uani 1 1 d . . . . .
H2B H 0.3774 0.9241 1.0096 0.052 Uiso 1 1 calc R U . . .
C3B C 0.512(2) 0.8093(16) 1.0295(8) 0.057(5) Uani 1 1 d . . . . .
H3B H 0.5320 0.8297 1.0714 0.069 Uiso 1 1 calc R U . . .
C1B C 0.4038(18) 0.8388(11) 0.9269(7) 0.037(3) Uani 1 1 d . . . . .
H1B H 0.3476 0.8753 0.9007 0.044 Uiso 1 1 calc R U . . .
N1B N 0.4430(11) 0.7312(7) 0.8372(5) 0.024(2) Uani 1 1 d . . . . .
O2B O 0.6982(15) 0.4493(9) 0.9176(7) 0.062(4) Uani 1 1 d . . . . .
O1B O 0.7574(19) 0.5674(13) 0.9984(6) 0.069(4) Uani 1 1 d . . . . .
C18B C 0.6926(17) 0.5406(11) 0.9509(8) 0.045(5) Uani 1 1 d . . . . .
C3A C 0.579(2) 0.6395(13) 0.5169(8) 0.049(5) Uani 1 1 d . . . . .
H3A H 0.5292 0.6414 0.4786 0.059 Uiso 1 1 calc R U . . .
C4A C 0.6725(19) 0.5647(12) 0.5246(8) 0.042(3) Uani 1 1 d . . . . .
H4A H 0.6818 0.5150 0.4930 0.051 Uiso 1 1 calc R U . . .
C6A C 1.0370(16) 0.5094(12) 0.7893(10) 0.045(4) Uani 1 1 d . . . . .
H6A H 1.0474 0.4490 0.7656 0.054 Uiso 1 1 calc R U . . .
O1A O 0.759(2) 0.3648(11) 0.5161(8) 0.069(5) Uani 1 1 d . . . . .
C12B C 0.789(3) 0.3826(15) 0.9500(16) 0.084(7) Uani 1 1 d . . . . .
H12D H 0.7876 0.3170 0.9269 0.126 Uiso 1 1 calc R U . . .
H12E H 0.7521 0.3667 0.9922 0.126 Uiso 1 1 calc R U . . .
H12F H 0.8874 0.4199 0.9525 0.126 Uiso 1 1 calc R U . . .
O2A O 0.9882(19) 0.3655(16) 0.5586(17) 0.136(12) Uani 1 1 d . . . . .
C18A C 0.862(3) 0.4056(14) 0.5558(12) 0.063(6) Uani 1 1 d . . . . .
C12A C 0.997(3) 0.2765(15) 0.5199(16) 0.084(7) Uani 1 1 d . . . . .
H12A H 0.9107 0.2622 0.4938 0.126 Uiso 1 1 calc R U . . .
H12B H 1.0033 0.2153 0.5460 0.126 Uiso 1 1 calc R U . . .
H12C H 1.0813 0.2912 0.4932 0.126 Uiso 1 1 calc R U . . .

loop_
_atom_site_aniso_label
_atom_site_aniso_U_11
_atom_site_aniso_U_22
_atom_site_aniso_U_33
_atom_site_aniso_U_23
_atom_site_aniso_U_13
_atom_site_aniso_U_12
Pt1A 0.0191(2) 0.0300(2) 0.0233(3) -0.00328(17) 0.0006(2) 0.00147(16)
Pt1B 0.0192(2) 0.0307(2) 0.0251(3) 0.00193(18) -0.0001(2) 0.00488(16)
I1B 0.0283(4) 0.0460(4) 0.0336(5) 0.0127(4) 0.0039(4) 0.0102(3)
I1A 0.0495(5) 0.0477(5) 0.0500(6) -0.0256(4) -0.0160(5) 0.0202(4)
Cl1A 0.0248(13) 0.0333(13) 0.0340(16) 0.0015(11) -0.0017(13) 0.0040(10)
Cl1B 0.0318(14) 0.0311(12) 0.0389(17) -0.0016(12) -0.0030(14) 0.0098(11)
N2B 0.019(5) 0.040(5) 0.037(6) 0.009(5) 0.003(5) -0.001(4)
C14A 0.024(5) 0.039(6) 0.028(6) -0.008(5) 0.009(5) 0.009(5)
C22A 0.031(6) 0.027(5) 0.025(6) -0.005(4) 0.001(5) 0.010(4)
C4B 0.034(7) 0.057(8) 0.031(8) 0.002(6) -0.003(7) 0.002(6)
C11B 0.021(6) 0.058(7) 0.029(7) 0.003(6) 0.003(5) 0.019(6)
N2A 0.026(5) 0.023(4) 0.034(6) -0.013(4) -0.001(5) 0.005(4)
C7B 0.056(9) 0.029(6) 0.027(7) -0.006(5) 0.004(7) -0.001(6)
C13A 0.019(5) 0.042(6) 0.028(7) -0.021(5) 0.004(5) 0.010(5)
C6B 0.042(7) 0.033(6) 0.036(8) 0.002(6) 0.007(7) 0.004(5)
C21B 0.035(6) 0.033(5) 0.022(6) -0.002(5) -0.002(6) 0.001(5)
C21A 0.027(6) 0.040(6) 0.029(7) 0.004(5) 0.003(6) 0.006(5)
C15B 0.035(7) 0.031(5) 0.042(8) 0.004(5) -0.017(7) -0.007(5)
C9B 0.024(6) 0.057(8) 0.026(7) 0.011(6) -0.001(6) 0.003(6)
C8A 0.078(13) 0.063(11) 0.079(15) 0.051(12) -0.037(13) -0.025(10)
C10B 0.032(6) 0.060(8) 0.021(6) -0.006(6) 0.002(6) 0.019(6)
C13B 0.029(6) 0.038(6) 0.053(9) 0.003(6) -0.014(7) 0.006(5)
N1A 0.027(5) 0.034(5) 0.025(6) -0.009(4) -0.001(5) 0.006(4)
C10A 0.021(5) 0.039(6) 0.033(7) -0.016(5) -0.001(5) 0.011(5)
C19A 0.045(7) 0.019(5) 0.041(8) -0.009(5) -0.001(7) 0.004(5)
C11A 0.039(7) 0.046(7) 0.033(7) -0.015(6) -0.016(7) 0.008(6)
C19B 0.035(6) 0.023(5) 0.023(6) 0.003(4) -0.002(6) -0.004(4)
C5A 0.041(7) 0.034(6) 0.041(8) -0.002(6) 0.017(7) 0.007(5)
C9A 0.045(8) 0.056(8) 0.030(8) -0.002(6) 0.001(7) 0.011(7)
C7A 0.052(10) 0.056(10) 0.059(12) 0.022(9) -0.004(9) 0.009(8)
C22B 0.031(7) 0.035(6) 0.049(8) 0.009(6) -0.011(7) 0.009(5)
C15A 0.045(7) 0.025(5) 0.033(7) -0.012(5) -0.014(7) -0.002(5)
C17A 0.059(10) 0.032(6) 0.051(10) -0.011(6) 0.009(9) 0.005(6)
C16A 0.055(9) 0.034(6) 0.030(7) -0.020(5) -0.009(7) 0.008(6)
C5B 0.036(6) 0.024(5) 0.027(6) -0.002(4) -0.001(6) 0.009(4)
C20A 0.038(7) 0.039(6) 0.033(7) 0.014(6) 0.000(7) -0.012(6)
C8B 0.037(7) 0.054(8) 0.032(8) -0.008(6) -0.003(7) -0.009(6)
C1A 0.030(6) 0.026(5) 0.057(9) -0.018(5) -0.016(7) 0.006(5)
C14B 0.025(6) 0.028(5) 0.050(8) 0.000(5) 0.001(6) 0.002(4)
C2A 0.048(8) 0.042(7) 0.061(11) 0.022(8) -0.021(9) -0.014(6)
C20B 0.029(6) 0.028(5) 0.032(7) 0.002(5) -0.006(6) 0.005(4)
C16B 0.018(5) 0.035(5) 0.023(6) 0.005(5) 0.007(5) -0.001(4)
C17B 0.029(6) 0.035(5) 0.022(6) 0.004(5) 0.005(5) 0.007(5)
C2B 0.056(9) 0.038(6) 0.035(8) -0.012(6) -0.002(8) 0.005(6)
C3B 0.070(12) 0.070(11) 0.029(8) -0.026(7) -0.014(9) 0.003(9)
C1B 0.047(8) 0.044(7) 0.020(6) -0.013(5) -0.005(6) 0.006(6)
N1B 0.024(5) 0.023(4) 0.024(5) 0.002(4) 0.010(4) 0.001(3)
O2B 0.071(8) 0.051(6) 0.068(8) 0.006(6) -0.036(8) 0.024(6)
O1B 0.097(11) 0.088(9) 0.034(6) -0.008(6) -0.024(8) 0.047(8)
C18B 0.042(7) 0.035(6) 0.056(10) 0.008(6) -0.024(8) 0.000(6)
C3A 0.056(10) 0.053(8) 0.033(8) -0.007(7) -0.018(8) -0.007(7)
C4A 0.049(8) 0.043(7) 0.031(7) -0.013(6) 0.008(7) -0.003(6)
C6A 0.036(7) 0.036(6) 0.064(11) 0.004(7) 0.001(8) 0.005(6)
O1A 0.105(12) 0.049(6) 0.056(9) -0.023(6) -0.016(9) 0.017(7)
C12B 0.083(11) 0.044(6) 0.130(19) -0.015(8) -0.037(13) 0.026(7)
O2A 0.056(9) 0.083(11) 0.26(4) -0.113(17) -0.001(15) -0.007(9)
C18A 0.087(15) 0.044(8) 0.062(12) 0.001(8) 0.014(12) 0.025(9)
C12A 0.083(11) 0.044(6) 0.130(19) -0.015(8) -0.037(13) 0.026(7)

loop_
_atom_type_symbol
_atom_type_description
_atom_type_scat_dispersion_real
_atom_type_scat_dispersion_imag
_atom_type_scat_source
C C 0.0033 0.0016 'International Tables Vol C Tables 4.2.6.8 and 6.1.1.4'
H H 0.0000 0.0000 'International Tables Vol C Tables 4.2.6.8 and 6.1.1.4'
Cl Cl 0.1484 0.1585 'International Tables Vol C Tables 4.2.6.8 and 6.1.1.4'
I I -0.4742 1.8119 'International Tables Vol C Tables 4.2.6.8 and 6.1.1.4'
N N 0.0061 0.0033 'International Tables Vol C Tables 4.2.6.8 and 6.1.1.4'
O O 0.0106 0.0060 'International Tables Vol C Tables 4.2.6.8 and 6.1.1.4'
Pt Pt -1.7033 8.3905 'International Tables Vol C Tables 4.2.6.8 and 6.1.1.4'

loop_
_geom_angle_atom_site_label_1
_geom_angle_atom_site_label_2
_geom_angle_atom_site_label_3
_geom_angle
_geom_angle_site_symmetry_1
_geom_angle_site_symmetry_3
_geom_angle_publ_flag
N2A Pt1A Cl1A 83.5(3) . . ?
N2A Pt1A N1A 172.7(4) . . ?
C21A Pt1A Cl1A 167.0(4) . . ?
C21A Pt1A N2A 91.6(5) . . ?
C21A Pt1A N1A 81.8(5) . . ?
N1A Pt1A Cl1A 102.2(3) . . ?
N2B Pt1B Cl1B 85.9(4) . . ?
N2B Pt1B N1B 169.7(5) . . ?
C21B Pt1B Cl1B 172.0(4) . . ?
C21B Pt1B N2B 90.1(5) . . ?
C21B Pt1B N1B 81.6(4) . . ?
N1B Pt1B Cl1B 101.6(3) . . ?
C10B N2B Pt1B 122.6(9) . . ?
C13B N2B Pt1B 119.2(8) . . ?
C13B N2B C10B 117.9(11) . . ?
C22A C14A H14A 121.0 . . ?
C13A C14A H14A 121.0 . . ?
C13A C14A C22A 118.0(13) . . ?
C14A C22A I1A 121.1(11) . . ?
C11A C22A I1A 120.6(9) . . ?
C11A C22A C14A 118.3(12) . . ?
C16B C4B H4B 119.2 . . ?
C3B C4B H4B 119.2 . . ?
C3B C4B C16B 121.7(12) . . ?
C10B C11B H11B 120.9 . . ?
C22B C11B H11B 120.9 . . ?
C22B C11B C10B 118.2(12) . . ?
C13A N2A Pt1A 121.2(8) . . ?
C10A N2A Pt1A 124.1(10) . . ?
C10A N2A C13A 114.6(11) . . ?
C6B C7B H7B 120.5 . . ?
C8B C7B H7B 120.5 . . ?
C8B C7B C6B 119.0(14) . . ?
C14A C13A H13A 118.2 . . ?
N2A C13A C14A 123.6(10) . . ?
N2A C13A H13A 118.2 . . ?
C7B C6B H6B 121.7 . . ?
C20B C6B C7B 116.7(12) . . ?
C20B C6B H6B 121.7 . . ?
C9B C21B Pt1B 133.2(10) . . ?
C9B C21B C20B 113.8(13) . . ?
C20B C21B Pt1B 112.5(8) . . ?
C9A C21A Pt1A 130.7(14) . . ?
C9A C21A C20A 117.4(13) . . ?
C20A C21A Pt1A 111.7(9) . . ?
C1B C15B C16B 119.7(14) . . ?
C1B C15B N1B 119.7(10) . . ?
N1B C15B C16B 120.5(14) . . ?
C21B C9B H9B 118.7 . . ?
C8B C9B C21B 122.6(12) . . ?
C8B C9B H9B 118.7 . . ?
C9A C8A H8A 118.6 . . ?
C7A C8A H8A 118.6 . . ?
C7A C8A C9A 122.8(18) . . ?
N2B C10B C11B 123.1(14) . . ?
N2B C10B H10B 118.5 . . ?
C11B C10B H10B 118.5 . . ?
N2B C13B H13B 118.7 . . ?
N2B C13B C14B 122.5(11) . . ?
C14B C13B H13B 118.7 . . ?
C19A N1A Pt1A 115.5(8) . . ?
C19A N1A C15A 117.1(12) . . ?
C15A N1A Pt1A 127.4(9) . . ?
N2A C10A H10A 116.9 . . ?
N2A C10A C11A 126.2(13) . . ?
C11A C10A H10A 116.9 . . ?
N1A C19A C5A 124.3(12) . . ?
N1A C19A C20A 113.6(13) . . ?
C5A C19A C20A 122.0(12) . . ?
C22A C11A C10A 118.9(12) . . ?
C22A C11A H11A 120.6 . . ?
C10A C11A H11A 120.6 . . ?
C5B C19B C20B 122.7(12) . . ?
N1B C19B C5B 120.7(12) . . ?
N1B C19B C20B 116.5(10) . . ?
C19A C5A H5A 120.6 . . ?
C17A C5A C19A 118.8(14) . . ?
C17A C5A H5A 120.6 . . ?
C21A C9A C8A 119(2) . . ?
C21A C9A H9A 120.3 . . ?
C8A C9A H9A 120.3 . . ?
C8A C7A H7A 121.4 . . ?
C8A C7A C6A 117.2(15) . . ?
C6A C7A H7A 121.4 . . ?
C11B C22B I1B 122.0(8) . . ?
C11B C22B C14B 118.3(12) . . ?
C14B C22B I1B 119.6(12) . . ?
N1A C15A C16A 123.2(13) . . ?
N1A C15A C1A 119.8(13) . . ?
C1A C15A C16A 117.0(11) . . ?
C5A C17A C16A 120.8(17) . . ?
C5A C17A C18A 119.9(16) . . ?
C18A C17A C16A 119.2(16) . . ?
C15A C16A C17A 114.7(12) . . ?
C4A C16A C15A 120.4(14) . . ?
C4A C16A C17A 124.8(15) . . ?
C19B C5B H5B 119.0 . . ?
C17B C5B C19B 121.9(13) . . ?
C17B C5B H5B 119.0 . . ?
C21A C20A C19A 114.7(11) . . ?
C6A C20A C21A 121.6(14) . . ?
C6A C20A C19A 123.6(17) . . ?
C7B C8B H8B 118.5 . . ?
C9B C8B C7B 123.1(12) . . ?
C9B C8B H8B 118.5 . . ?
C15A C1A H1A 120.1 . . ?
C2A C1A C15A 119.8(15) . . ?
C2A C1A H1A 120.1 . . ?
C13B C14B C22B 119.7(14) . . ?
C13B C14B H14B 120.1 . . ?
C22B C14B H14B 120.1 . . ?
C1A C2A H2A 118.9 . . ?
C3A C2A C1A 122.2(16) . . ?
C3A C2A H2A 118.9 . . ?
C6B C20B C21B 124.6(12) . . ?
C6B C20B C19B 123.2(10) . . ?
C21B C20B C19B 112.1(12) . . ?
C4B C16B C15B 117.4(14) . . ?
C4B C16B C17B 125.6(10) . . ?
C15B C16B C17B 117.0(12) . . ?
C5B C17B C16B 118.7(10) . . ?
C5B C17B C18B 120.7(14) . . ?
C16B C17B C18B 120.5(12) . . ?
C3B C2B H2B 122.4 . . ?
C1B C2B H2B 122.4 . . ?
C1B C2B C3B 115.2(16) . . ?
C4B C3B C2B 123.3(15) . . ?
C4B C3B H3B 118.4 . . ?
C2B C3B H3B 118.4 . . ?
C15B C1B C2B 122.5(12) . . ?
C15B C1B H1B 118.8 . . ?
C2B C1B H1B 118.8 . . ?
C15B N1B Pt1B 127.2(8) . . ?
C19B N1B Pt1B 112.1(8) . . ?
C19B N1B C15B 120.4(9) . . ?
C18B O2B C12B 110.9(14) . . ?
O2B C18B C17B 107.3(11) . . ?
O1B C18B C17B 126.4(16) . . ?
O1B C18B O2B 126.1(13) . . ?
C2A C3A H3A 119.1 . . ?
C2A C3A C4A 121.9(12) . . ?
C4A C3A H3A 119.1 . . ?
C16A C4A H4A 120.7 . . ?
C3A C4A C16A 118.5(15) . . ?
C3A C4A H4A 120.7 . . ?
C7A C6A C20A 120.7(19) . . ?
C7A C6A H6A 119.7 . . ?
C20A C6A H6A 119.6 . . ?
O2B C12B H12D 109.5 . . ?
O2B C12B H12E 109.5 . . ?
O2B C12B H12F 109.5 . . ?
H12D C12B H12E 109.5 . . ?
H12D C12B H12F 109.5 . . ?
H12E C12B H12F 109.5 . . ?
C18A O2A C12A 116(2) . . ?
O1A C18A C17A 124(2) . . ?
O1A C18A O2A 120(2) . . ?
O2A C18A C17A 116(2) . . ?
O2A C12A H12A 109.5 . . ?
O2A C12A H12B 109.5 . . ?
O2A C12A H12C 109.5 . . ?
H12A C12A H12B 109.5 . . ?
H12A C12A H12C 109.5 . . ?
H12B C12A H12C 109.5 . . ?

loop_
_geom_bond_atom_site_label_1
_geom_bond_atom_site_label_2
_geom_bond_distance
_geom_bond_site_symmetry_2
_geom_bond_publ_flag
Pt1A Cl1A 2.431(2) . ?
Pt1A N2A 1.986(11) . ?
Pt1A C21A 1.972(11) . ?
Pt1A N1A 2.029(12) . ?
Pt1B Cl1B 2.436(3) . ?
Pt1B N2B 2.021(10) . ?
Pt1B C21B 1.960(14) . ?
Pt1B N1B 2.041(8) . ?
I1B C22B 2.089(13) . ?
I1A C22A 2.080(13) . ?
N2B C10B 1.345(16) . ?
N2B C13B 1.31(2) . ?
C14A H14A 0.9300 . ?
C14A C22A 1.417(16) . ?
C14A C13A 1.390(19) . ?
C22A C11A 1.35(2) . ?
C4B H4B 0.9300 . ?
C4B C16B 1.44(2) . ?
C4B C3B 1.28(3) . ?
C11B H11B 0.9300 . ?
C11B C10B 1.385(16) . ?
C11B C22B 1.34(2) . ?
N2A C13A 1.356(18) . ?
N2A C10A 1.339(14) . ?
C7B H7B 0.9300 . ?
C7B C6B 1.406(19) . ?
C7B C8B 1.39(2) . ?
C13A H13A 0.9300 . ?
C6B H6B 0.9300 . ?
C6B C20B 1.40(2) . ?
C21B C9B 1.385(17) . ?
C21B C20B 1.453(15) . ?
C21A C9A 1.35(2) . ?
C21A C20A 1.42(2) . ?
C15B C16B 1.442(14) . ?
C15B C1B 1.35(2) . ?
C15B N1B 1.408(18) . ?
C9B H9B 0.9300 . ?
C9B C8B 1.35(3) . ?
C8A H8A 0.9300 . ?
C8A C9A 1.43(2) . ?
C8A C7A 1.37(4) . ?
C10B H10B 0.9300 . ?
C13B H13B 0.9300 . ?
C13B C14B 1.350(19) . ?
N1A C19A 1.295(17) . ?
N1A C15A 1.388(13) . ?
C10A H10A 0.9300 . ?
C10A C11A 1.364(19) . ?
C19A C5A 1.43(2) . ?
C19A C20A 1.505(18) . ?
C11A H11A 0.9300 . ?
C19B C5B 1.419(14) . ?
C19B C20B 1.470(16) . ?
C19B N1B 1.326(18) . ?
C5A H5A 0.9300 . ?
C5A C17A 1.35(2) . ?
C9A H9A 0.9300 . ?
C7A H7A 0.9300 . ?
C7A C6A 1.38(3) . ?
C22B C14B 1.410(16) . ?
C15A C16A 1.44(2) . ?
C15A C1A 1.425(19) . ?
C17A C16A 1.45(2) . ?
C17A C18A 1.41(3) . ?
C16A C4A 1.419(18) . ?
C5B H5B 0.9300 . ?
C5B C17B 1.364(18) . ?
C20A C6A 1.383(19) . ?
C8B H8B 0.9300 . ?
C1A H1A 0.9300 . ?
C1A C2A 1.395(18) . ?
C14B H14B 0.9300 . ?
C2A H2A 0.9300 . ?
C2A C3A 1.32(3) . ?
C16B C17B 1.46(2) . ?
C17B C18B 1.506(15) . ?
C2B H2B 0.9300 . ?
C2B C3B 1.45(2) . ?
C2B C1B 1.43(2) . ?
C3B H3B 0.9300 . ?
C1B H1B 0.9300 . ?
O2B C18B 1.36(2) . ?
O2B C12B 1.455(19) . ?
O1B C18B 1.19(2) . ?
C3A H3A 0.9300 . ?
C3A C4A 1.39(3) . ?
C4A H4A 0.9300 . ?
C6A H6A 0.9300 . ?
O1A C18A 1.31(3) . ?
C12B H12D 0.9600 . ?
C12B H12E 0.9600 . ?
C12B H12F 0.9600 . ?
O2A C18A 1.35(3) . ?
O2A C12A 1.40(3) . ?
C12A H12A 0.9600 . ?
C12A H12B 0.9600 . ?
C12A H12C 0.9600 . ?

loop_
_geom_torsion_atom_site_label_1
_geom_torsion_atom_site_label_2
_geom_torsion_atom_site_label_3
_geom_torsion_atom_site_label_4
_geom_torsion
_geom_torsion_site_symmetry_1
_geom_torsion_site_symmetry_2
_geom_torsion_site_symmetry_3
_geom_torsion_site_symmetry_4
_geom_torsion_publ_flag
Pt1A N2A C13A C14A 177.4(10) . . . . ?
Pt1A N2A C10A C11A 177.0(11) . . . . ?
Pt1A C21A C9A C8A -167.6(13) . . . . ?
Pt1A C21A C20A C19A -11.5(15) . . . . ?
Pt1A C21A C20A C6A 171.3(11) . . . . ?
Pt1A N1A C19A C5A -166.1(12) . . . . ?
Pt1A N1A C19A C20A 11.7(16) . . . . ?
Pt1A N1A C15A C16A 164.3(12) . . . . ?
Pt1A N1A C15A C1A -15(2) . . . . ?
Pt1B N2B C10B C11B -176.0(12) . . . . ?
Pt1B N2B C13B C14B 174.4(12) . . . . ?
Pt1B C21B C9B C8B 172.5(13) . . . . ?
Pt1B C21B C20B C6B -169.5(12) . . . . ?
Pt1B C21B C20B C19B 14.7(15) . . . . ?
I1B C22B C14B C13B -173.7(12) . . . . ?
I1A C22A C11A C10A 177.1(10) . . . . ?
N2B C13B C14B C22B -1(2) . . . . ?
C14A C22A C11A C10A -0.9(19) . . . . ?
C22A C14A C13A N2A 8(2) . . . . ?
C4B C16B C17B C5B 172.9(13) . . . . ?
C4B C16B C17B C18B -5(2) . . . . ?
C11B C22B C14B C13B 4(2) . . . . ?
N2A C10A C11A C22A 2(2) . . . . ?
C7B C6B C20B C21B -4(2) . . . . ?
C7B C6B C20B C19B 171.2(14) . . . . ?
C13A C14A C22A I1A 178.0(9) . . . . ?
C13A C14A C22A C11A -4.1(18) . . . . ?
C13A N2A C10A C11A 2(2) . . . . ?
C6B C7B C8B C9B 5(3) . . . . ?
C21B C9B C8B C7B -5(3) . . . . ?
C21A C20A C6A C7A -4(2) . . . . ?
C15B C16B C17B C5B -5.1(17) . . . . ?
C15B C16B C17B C18B 176.9(12) . . . . ?
C9B C21B C20B C6B 4(2) . . . . ?
C9B C21B C20B C19B -172.0(12) . . . . ?
C8A C7A C6A C20A 9(3) . . . . ?
C10B N2B C13B C14B 1(2) . . . . ?
C10B C11B C22B I1B 172.0(12) . . . . ?
C10B C11B C22B C14B -5(2) . . . . ?
C13B N2B C10B C11B -3(2) . . . . ?
N1A C19A C5A C17A -4(2) . . . . ?
N1A C19A C20A C21A -0.1(18) . . . . ?
N1A C19A C20A C6A 177.0(14) . . . . ?
N1A C15A C16A C17A 7(2) . . . . ?
N1A C15A C16A C4A -175.6(15) . . . . ?
N1A C15A C1A C2A 176.9(14) . . . . ?
C10A N2A C13A C14A -7(2) . . . . ?
C19A N1A C15A C16A -13(2) . . . . ?
C19A N1A C15A C1A 167.9(14) . . . . ?
C19A C5A C17A C16A -2(3) . . . . ?
C19A C5A C17A C18A -177.8(18) . . . . ?
C19A C20A C6A C7A 179.0(17) . . . . ?
C19B C5B C17B C16B 4(2) . . . . ?
C19B C5B C17B C18B -177.6(13) . . . . ?
C5A C19A C20A C21A 177.8(14) . . . . ?
C5A C19A C20A C6A -5(2) . . . . ?
C5A C17A C16A C15A 1(3) . . . . ?
C5A C17A C16A C4A -176.5(17) . . . . ?
C5A C17A C18A O1A 147(2) . . . . ?
C5A C17A C18A O2A -31(3) . . . . ?
C9A C21A C20A C19A 172.5(14) . . . . ?
C9A C21A C20A C6A -5(2) . . . . ?
C9A C8A C7A C6A -7(3) . . . . ?
C7A C8A C9A C21A -2(3) . . . . ?
C22B C11B C10B N2B 5(2) . . . . ?
C15A N1A C19A C5A 12(2) . . . . ?
C15A N1A C19A C20A -170.4(13) . . . . ?
C15A C16A C4A C3A -1(2) . . . . ?
C15A C1A C2A C3A -2(2) . . . . ?
C17A C16A C4A C3A 176.0(17) . . . . ?
C16A C15A C1A C2A -2(2) . . . . ?
C16A C17A C18A O1A -28(3) . . . . ?
C16A C17A C18A O2A 153(2) . . . . ?
C5B C19B C20B C6B 4(2) . . . . ?
C5B C19B C20B C21B -180.0(13) . . . . ?
C5B C19B N1B Pt1B 164.7(10) . . . . ?
C5B C19B N1B C15B -9.8(19) . . . . ?
C5B C17B C18B O2B -11(2) . . . . ?
C5B C17B C18B O1B 164(2) . . . . ?
C20A C21A C9A C8A 7(2) . . . . ?
C20A C19A C5A C17A 177.9(15) . . . . ?
C8B C7B C6B C20B 0(2) . . . . ?
C1A C15A C16A C17A -173.9(15) . . . . ?
C1A C15A C16A C4A 3(2) . . . . ?
C1A C2A C3A C4A 5(3) . . . . ?
C2A C3A C4A C16A -3(3) . . . . ?
C20B C21B C9B C8B 1(2) . . . . ?
C20B C19B C5B C17B -174.4(13) . . . . ?
C20B C19B N1B Pt1B -17.5(14) . . . . ?
C20B C19B N1B C15B 168.0(12) . . . . ?
C16B C4B C3B C2B 4(3) . . . . ?
C16B C15B C1B C2B 3(2) . . . . ?
C16B C15B N1B Pt1B -164.8(8) . . . . ?
C16B C15B N1B C19B 8.8(18) . . . . ?
C16B C17B C18B O2B 166.7(13) . . . . ?
C16B C17B C18B O1B -18(3) . . . . ?
C3B C4B C16B C15B 0(2) . . . . ?
C3B C4B C16B C17B -178.2(16) . . . . ?
C3B C2B C1B C15B 1(2) . . . . ?
C1B C15B C16B C4B -3.6(18) . . . . ?
C1B C15B C16B C17B 174.6(12) . . . . ?
C1B C15B N1B Pt1B 19.3(18) . . . . ?
C1B C15B N1B C19B -167.0(12) . . . . ?
C1B C2B C3B C4B -5(3) . . . . ?
N1B C15B C16B C4B -179.4(12) . . . . ?
N1B C15B C16B C17B -1.2(17) . . . . ?
N1B C15B C1B C2B 179.1(14) . . . . ?
N1B C19B C5B C17B 3(2) . . . . ?
N1B C19B C20B C6B -173.6(13) . . . . ?
N1B C19B C20B C21B 2.3(17) . . . . ?
C12B O2B C18B C17B 178.4(18) . . . . ?
C12B O2B C18B O1B 4(3) . . . . ?
C18A C17A C16A C15A 176.3(18) . . . . ?
C18A C17A C16A C4A -1(3) . . . . ?
C12A O2A C18A C17A 175(2) . . . . ?
C12A O2A C18A O1A -3(4) . . . . ?
